data_4307403
loop_
_publ_author_name
'Diptikanta Swain'
'Tayur N. Guru Row'

_publ_contact_author_address
;
Solid State and Structural Chemistry Unit
Indian Institute of Science
Bangalore 560 012. Karnataka.
INDIA.
;
_publ_contact_author_email ssctng@sscu.iisc.ernet.in
_publ_contact_author_fax '(91)803601310 '
_publ_contact_author_name
;
 'Prof. T. N. Guru Row'
;
_publ_contact_author_phone (91)802932796
_publ_section_title
;
Analysis of Phase Transition Pathways in X3H(SO4)2 (X = Rb, NH4, K, Na):
Variable Temperature Single-Crystal X-ray Diffraction Studies#
;
_journal_name_full 'Inorganic Chemistry'
_journal_page_first 4411
_journal_page_last 4421
_journal_paper_doi 10.1021/ic061901x
_journal_volume 46
_journal_year 2007
_chemical_compound_source 'see text'
_chemical_formula_moiety 'H O4 S, O4 S, 3(Na) '
_chemical_formula_sum 'H Na3 O8 S2'
_chemical_formula_weight 262.12
_chemical_name_systematic ' ?'
_space_group_IT_number 14
_symmetry_cell_setting monoclinic
_symmetry_Int_Tables_number 14
_symmetry_space_group_name_Hall '-P 2ybc'
_symmetry_space_group_name_H-M 'P 1 21/c 1'
_atom_sites_solution_hydrogens geom
_atom_sites_solution_primary direct
_atom_sites_solution_secondary difmap
_cell_angle_alpha 90.00
_cell_angle_beta 108.792(2)
_cell_angle_gamma 90.00
_cell_formula_units_Z 4
_cell_length_a 8.6436(14)
_cell_length_b 9.6408(15)
_cell_length_c 9.1386(14)
_cell_measurement_reflns_used 850
_cell_measurement_temperature 294(2)
_cell_measurement_theta_max 27.960
_cell_measurement_theta_min 0.9525
_cell_volume 720.9(2)
_computing_cell_refinement 'Bruker SMART'
_computing_data_collection 'Bruker SMART'
_computing_data_reduction 'Bruker SAINT'
_computing_molecular_graphics 'Ortep-3 for Windows (Farrugia, 1997) and CAMERON (Farrugia, 1999)'
_computing_publication_material 'WinGx (Farrugia, 1999) and PLATON (Spek, 1990)'
_computing_structure_refinement 'SHELXL-97 (Sheldrick, 1997)'
_computing_structure_solution 'SHELXL-97 (Sheldrick, 1997)'
_diffrn_ambient_temperature 294(2)
_diffrn_measured_fraction_theta_full 0.998
_diffrn_measured_fraction_theta_max 0.933
_diffrn_measurement_device_type 'Bruker SMART CCD area detector'
_diffrn_measurement_method '\f and \w scans'
_diffrn_radiation_monochromator graphite
_diffrn_radiation_probe x-ray
_diffrn_radiation_source 'fine-focus sealed tube'
_diffrn_radiation_type MoK\a
_diffrn_radiation_wavelength 0.71073
_diffrn_reflns_av_R_equivalents 0.0243
_diffrn_reflns_av_sigmaI/netI 0.0199
_diffrn_reflns_limit_h_max 11
_diffrn_reflns_limit_h_min -11
_diffrn_reflns_limit_k_max 12
_diffrn_reflns_limit_k_min -11
_diffrn_reflns_limit_l_max 11
_diffrn_reflns_limit_l_min -10
_diffrn_reflns_number 5309
_diffrn_reflns_reduction_process ' ?'
_diffrn_reflns_theta_full 25.00
_diffrn_reflns_theta_max 27.18
_diffrn_reflns_theta_min 2.49
_exptl_absorpt_coefficient_mu 0.928
_exptl_absorpt_correction_T_max 0.8361
_exptl_absorpt_correction_T_min 0.7682
_exptl_absorpt_correction_type empirical
_exptl_absorpt_process_details 'SADABS, Bruker, 1996'
_exptl_crystal_colour colourless
_exptl_crystal_density_diffrn 2.415
_exptl_crystal_density_method 'Not Measured'
_exptl_crystal_description block
_exptl_crystal_F_000 520
_exptl_crystal_size_max 0.30
_exptl_crystal_size_mid 0.25
_exptl_crystal_size_min 0.20
_refine_diff_density_max 0.368
_refine_diff_density_min -0.557
_refine_diff_density_rms 0.086
_refine_ls_extinction_coef 0.113(5)
_refine_ls_extinction_expression Fc^*^=kFc[1+0.001xFc^2^\l^3^/sin(2\q)]^-1/4^
_refine_ls_extinction_method SHELXL
_refine_ls_goodness_of_fit_ref 1.176
_refine_ls_hydrogen_treatment mixed
_refine_ls_matrix_type full
_refine_ls_number_parameters 126
_refine_ls_number_reflns 1495
_refine_ls_number_restraints 0
_refine_ls_restrained_S_all 1.176
_refine_ls_R_factor_all 0.0246
_refine_ls_R_factor_gt 0.0240
_refine_ls_shift/su_max 0.001
_refine_ls_shift/su_mean 0.000
_refine_ls_structure_factor_coef Fsqd
_refine_ls_weighting_details 'calc w=1/[\s^2^(Fo^2^)+(0.0427P)^2^+0.1923P] where P=(Fo^2^+2Fc^2^)/3'
_refine_ls_weighting_scheme calc
_refine_ls_wR_factor_gt 0.0728
_refine_ls_wR_factor_ref 0.0732
_reflns_number_gt 1436
_reflns_number_total 1495
_reflns_threshold_expression >2sigma(I)
_cod_data_source_file ic061901x-file006.cif
_cod_data_source_block na3hs_m
_cod_depositor_comments
;
The following automatic conversions were performed:
'_symmetry_cell_setting' value 'Monoclinic' changed to 'monoclinic'
according to '/home/saulius/struct/CIF-dictionaries/cif_core.dic'
dictionary named 'cif_core.dic' version 2.4.1 from 2010-06-29.

Automatic conversion script
Id: cif_fix_enum 1527 2010-12-29 10:47:43Z saulius 
;
_cod_original_sg_symbol_H-M 'P 21/c'
_cod_database_code 4307403

loop_
_symmetry_equiv_pos_as_xyz
'x, y, z'
'-x, y+1/2, -z+1/2'
'-x, -y, -z'
'x, -y-1/2, z-1/2'

loop_
_atom_site_label
_atom_site_type_symbol
_atom_site_fract_x
_atom_site_fract_y
_atom_site_fract_z
_atom_site_U_iso_or_equiv
_atom_site_adp_type
_atom_site_occupancy
_atom_site_symmetry_multiplicity
_atom_site_calc_flag
_atom_site_refinement_flags
_atom_site_disorder_assembly
_atom_site_disorder_group
S1 S 0.86083(4) 0.69085(3) 0.14223(4) 0.01633(15) Uani 1 1 d . . .
S2 S 0.36579(4) 0.68140(3) 0.59490(4) 0.01569(15) Uani 1 1 d . . .
Na1 Na 0.5000 0.5000 0.0000 0.0358(3) Uani 1 2 d S . .
Na2 Na 0.25482(7) 0.49393(6) 0.22315(7) 0.02327(18) Uani 1 1 d . . .
Na3 Na 1.0000 0.5000 0.5000 0.0266(2) Uani 1 2 d S . .
Na4 Na 0.61328(7) 0.84404(7) 0.87209(6) 0.0273(2) Uani 1 1 d . . .
O1 O 1.03204(13) 0.65111(11) 0.14538(14) 0.0286(3) Uani 1 1 d . . .
O2 O 0.84058(13) 0.64344(12) 0.28533(12) 0.0291(3) Uani 1 1 d . . .
O3 O 0.84569(13) 0.84192(11) 0.12509(12) 0.0225(3) Uani 1 1 d . . .
O4 O 0.74471(13) 0.62399(11) 0.00816(12) 0.0277(3) Uani 1 1 d . . .
O5 O 0.19079(13) 0.66240(11) 0.58472(15) 0.0312(3) Uani 1 1 d . . .
O6 O 0.38337(14) 0.63563(12) 0.44921(13) 0.0304(3) Uani 1 1 d . . .
O7 O 0.46652(13) 0.59630(12) 0.72228(13) 0.0300(3) Uani 1 1 d . . .
O8 O 0.40691(13) 0.82806(10) 0.62477(12) 0.0226(3) Uani 1 1 d . . .
H1 H 1.111(3) 0.743(2) 0.116(2) 0.063(8) Uiso 1 1 d . . .

loop_
_atom_site_aniso_label
_atom_site_aniso_U_11
_atom_site_aniso_U_22
_atom_site_aniso_U_33
_atom_site_aniso_U_23
_atom_site_aniso_U_13
_atom_site_aniso_U_12
S1 0.0138(2) 0.0168(2) 0.0185(2) 0.00071(11) 0.00535(15) 0.00009(10)
S2 0.0127(2) 0.0142(2) 0.0201(2) -0.00188(11) 0.00528(14) -0.00032(10)
Na1 0.0383(5) 0.0276(5) 0.0536(6) -0.0179(4) 0.0318(5) -0.0111(4)
Na2 0.0236(3) 0.0215(3) 0.0260(3) 0.0022(2) 0.0098(3) 0.0023(2)
Na3 0.0193(4) 0.0209(4) 0.0359(5) -0.0040(3) 0.0037(3) -0.0031(3)
Na4 0.0198(3) 0.0363(4) 0.0246(4) 0.0031(2) 0.0055(3) 0.0025(2)
O1 0.0176(5) 0.0221(5) 0.0499(7) 0.0077(5) 0.0163(5) 0.0041(4)
O2 0.0287(6) 0.0366(6) 0.0242(6) 0.0073(5) 0.0116(5) 0.0009(5)
O3 0.0238(5) 0.0171(5) 0.0277(5) 0.0000(4) 0.0098(4) 0.0025(4)
O4 0.0257(5) 0.0298(6) 0.0254(6) -0.0069(4) 0.0052(4) -0.0075(4)
O5 0.0158(5) 0.0227(5) 0.0579(8) -0.0114(5) 0.0160(5) -0.0041(4)
O6 0.0302(6) 0.0367(6) 0.0256(6) -0.0103(5) 0.0109(5) 0.0005(5)
O7 0.0302(6) 0.0285(6) 0.0307(6) 0.0080(5) 0.0088(5) 0.0101(5)
O8 0.0254(5) 0.0161(5) 0.0275(6) -0.0023(4) 0.0102(5) -0.0051(4)

loop_
_atom_type_symbol
_atom_type_description
_atom_type_scat_dispersion_real
_atom_type_scat_dispersion_imag
_atom_type_scat_source
S S 0.1246 0.1234 'International Tables Vol C Tables 4.2.6.8 and 6.1.1.4'
O O 0.0106 0.0060 'International Tables Vol C Tables 4.2.6.8 and 6.1.1.4'
Na Na 0.0362 0.0249 'International Tables Vol C Tables 4.2.6.8 and 6.1.1.4'
H H 0.0000 0.0000 'International Tables Vol C Tables 4.2.6.8 and 6.1.1.4'

loop_
_geom_angle_atom_site_label_1
_geom_angle_atom_site_label_2
_geom_angle_atom_site_label_3
_geom_angle
_geom_angle_site_symmetry_1
_geom_angle_site_symmetry_3
_geom_angle_publ_flag
O2 S1 O4 111.60(7) . . ?
O2 S1 O3 112.17(6) . . ?
O4 S1 O3 109.60(6) . . ?
O2 S1 O1 107.67(7) . . ?
O4 S1 O1 107.85(7) . . ?
O3 S1 O1 107.77(6) . . ?
O2 S1 Na4 128.42(5) . 1_554 ?
O4 S1 Na4 54.95(5) . 1_554 ?
O3 S1 Na4 54.68(4) . 1_554 ?
O1 S1 Na4 123.91(5) . 1_554 ?
O6 S2 O7 110.33(7) . . ?
O6 S2 O8 111.91(7) . . ?
O7 S2 O8 110.35(7) . . ?
O6 S2 O5 107.88(7) . . ?
O7 S2 O5 108.17(7) . . ?
O8 S2 O5 108.06(6) . . ?
O6 S2 Na4 129.87(5) . . ?
O7 S2 Na4 64.12(5) . . ?
O8 S2 Na4 46.25(4) . . ?
O5 S2 Na4 121.40(5) . . ?
O6 S2 Na4 76.33(5) . 2_646 ?
O7 S2 Na4 50.65(5) . 2_646 ?
O8 S2 Na4 160.55(5) . 2_646 ?
O5 S2 Na4 84.76(4) . 2_646 ?
Na4 S2 Na4 114.682(17) . 2_646 ?
O8 Na1 O8 180.00(5) 2_645 4_575 ?
O8 Na1 O4 94.07(4) 2_645 3_665 ?
O8 Na1 O4 85.93(4) 4_575 3_665 ?
O8 Na1 O4 85.93(4) 2_645 . ?
O8 Na1 O4 94.07(4) 4_575 . ?
O4 Na1 O4 180.0 3_665 . ?
O8 Na1 O7 73.93(3) 2_645 1_554 ?
O8 Na1 O7 106.07(3) 4_575 1_554 ?
O4 Na1 O7 108.83(4) 3_665 1_554 ?
O4 Na1 O7 71.17(4) . 1_554 ?
O8 Na1 O7 106.07(3) 2_645 3_666 ?
O8 Na1 O7 73.93(3) 4_575 3_666 ?
O4 Na1 O7 71.17(4) 3_665 3_666 ?
O4 Na1 O7 108.83(4) . 3_666 ?
O7 Na1 O7 180.00(5) 1_554 3_666 ?
O8 Na1 Na2 47.63(3) 2_645 3_665 ?
O8 Na1 Na2 132.37(3) 4_575 3_665 ?
O4 Na1 Na2 134.77(3) 3_665 3_665 ?
O4 Na1 Na2 45.23(3) . 3_665 ?
O7 Na1 Na2 46.16(3) 1_554 3_665 ?
O7 Na1 Na2 133.84(3) 3_666 3_665 ?
O8 Na1 Na2 132.37(3) 2_645 . ?
O8 Na1 Na2 47.63(3) 4_575 . ?
O4 Na1 Na2 45.23(3) 3_665 . ?
O4 Na1 Na2 134.77(3) . . ?
O7 Na1 Na2 133.84(3) 1_554 . ?
O7 Na1 Na2 46.16(3) 3_666 . ?
Na2 Na1 Na2 180.00(2) 3_665 . ?
O8 Na1 Na4 41.69(3) 2_645 2_645 ?
O8 Na1 Na4 138.31(3) 4_575 2_645 ?
O4 Na1 Na4 78.00(3) 3_665 2_645 ?
O4 Na1 Na4 102.00(3) . 2_645 ?
O7 Na1 Na4 46.79(3) 1_554 2_645 ?
O7 Na1 Na4 133.21(3) 3_666 2_645 ?
Na2 Na1 Na4 57.557(15) 3_665 2_645 ?
Na2 Na1 Na4 122.443(15) . 2_645 ?
O8 Na1 Na4 138.31(3) 2_645 4_575 ?
O8 Na1 Na4 41.69(3) 4_575 4_575 ?
O4 Na1 Na4 102.00(3) 3_665 4_575 ?
O4 Na1 Na4 78.00(3) . 4_575 ?
O7 Na1 Na4 133.21(3) 1_554 4_575 ?
O7 Na1 Na4 46.79(3) 3_666 4_575 ?
Na2 Na1 Na4 122.443(15) 3_665 4_575 ?
Na2 Na1 Na4 57.557(15) . 4_575 ?
Na4 Na1 Na4 180.00(3) 2_645 4_575 ?
O8 Na1 Na4 71.65(3) 2_645 3_666 ?
O8 Na1 Na4 108.35(3) 4_575 3_666 ?
O4 Na1 Na4 41.94(3) 3_665 3_666 ?
O4 Na1 Na4 138.06(3) . 3_666 ?
O7 Na1 Na4 130.89(3) 1_554 3_666 ?
O7 Na1 Na4 49.11(3) 3_666 3_666 ?
Na2 Na1 Na4 118.717(14) 3_665 3_666 ?
Na2 Na1 Na4 61.283(13) . 3_666 ?
Na4 Na1 Na4 84.546(12) 2_645 3_666 ?
Na4 Na1 Na4 95.454(12) 4_575 3_666 ?
O8 Na1 Na4 108.35(3) 2_645 1_554 ?
O8 Na1 Na4 71.65(3) 4_575 1_554 ?
O4 Na1 Na4 138.06(3) 3_665 1_554 ?
O4 Na1 Na4 41.94(3) . 1_554 ?
O7 Na1 Na4 49.11(3) 1_554 1_554 ?
O7 Na1 Na4 130.89(3) 3_666 1_554 ?
Na2 Na1 Na4 61.283(14) 3_665 1_554 ?
Na2 Na1 Na4 118.717(13) . 1_554 ?
Na4 Na1 Na4 95.454(12) 2_645 1_554 ?
Na4 Na1 Na4 84.546(12) 4_575 1_554 ?
Na4 Na1 Na4 180.000(19) 3_666 1_554 ?
O3 Na2 O1 98.93(4) 2_645 1_455 ?
O3 Na2 O4 109.13(4) 2_645 3_665 ?
O1 Na2 O4 105.67(5) 1_455 3_665 ?
O3 Na2 O6 90.21(4) 2_645 . ?
O1 Na2 O6 90.02(4) 1_455 . ?
O4 Na2 O6 152.34(5) 3_665 . ?
O3 Na2 O7 100.53(4) 2_645 3_666 ?
O1 Na2 O7 159.28(4) 1_455 3_666 ?
O4 Na2 O7 74.42(4) 3_665 3_666 ?
O6 Na2 O7 82.90(4) . 3_666 ?
O3 Na2 O8 166.19(5) 2_645 4_575 ?
O1 Na2 O8 85.63(4) 1_455 4_575 ?
O4 Na2 O8 81.84(4) 3_665 4_575 ?
O6 Na2 O8 76.70(4) . 4_575 ?
O7 Na2 O8 73.81(4) 3_666 4_575 ?
O3 Na2 Na4 121.18(4) 2_645 4_575 ?
O1 Na2 Na4 112.33(4) 1_455 4_575 ?
O4 Na2 Na4 108.39(3) 3_665 4_575 ?
O6 Na2 Na4 43.97(3) . 4_575 ?
O7 Na2 Na4 50.45(3) 3_666 4_575 ?
O8 Na2 Na4 45.53(3) 4_575 4_575 ?
O3 Na2 Na1 141.59(3) 2_645 . ?
O1 Na2 Na1 114.47(3) 1_455 . ?
O4 Na2 Na1 45.44(3) 3_665 . ?
O6 Na2 Na1 107.43(3) . . ?
O7 Na2 Na1 50.55(3) 3_666 . ?
O8 Na2 Na1 42.83(3) 4_575 . ?
Na4 Na2 Na1 63.820(17) 4_575 . ?
O3 Na2 Na4 77.80(3) 2_645 3_666 ?
O1 Na2 Na4 141.70(4) 1_455 3_666 ?
O4 Na2 Na4 43.78(3) 3_665 3_666 ?
O6 Na2 Na4 127.82(3) . 3_666 ?
O7 Na2 Na4 51.01(3) 3_666 3_666 ?
O8 Na2 Na4 106.65(3) 4_575 3_666 ?
Na4 Na2 Na4 101.218(18) 4_575 3_666 ?
Na1 Na2 Na4 64.340(14) . 3_666 ?
O3 Na2 Na4 40.85(3) 2_645 2_646 ?
O1 Na2 Na4 119.74(4) 1_455 2_646 ?
O4 Na2 Na4 126.41(4) 3_665 2_646 ?
O6 Na2 Na4 58.15(3) . 2_646 ?
O7 Na2 Na4 72.52(3) 3_666 2_646 ?
O8 Na2 Na4 125.84(3) 4_575 2_646 ?
Na4 Na2 Na4 80.37(2) 4_575 2_646 ?
Na1 Na2 Na4 123.051(19) . 2_646 ?
Na4 Na2 Na4 82.727(16) 3_666 2_646 ?
O3 Na2 Na3 39.58(3) 2_645 1_455 ?
O1 Na2 Na3 66.83(3) 1_455 1_455 ?
O4 Na2 Na3 138.47(3) 3_665 1_455 ?
O6 Na2 Na3 68.55(3) . 1_455 ?
O7 Na2 Na3 127.06(3) 3_666 1_455 ?
O8 Na2 Na3 134.76(3) 4_575 1_455 ?
Na4 Na2 Na3 112.11(2) 4_575 1_455 ?
Na1 Na2 Na3 175.926(18) . 1_455 ?
Na4 Na2 Na3 117.311(17) 3_666 1_455 ?
Na4 Na2 Na3 54.591(14) 2_646 1_455 ?
O5 Na3 O5 180.00(8) 3_666 1_655 ?
O5 Na3 O2 92.55(4) 3_666 3_766 ?
O5 Na3 O2 87.45(4) 1_655 3_766 ?
O5 Na3 O2 87.45(4) 3_666 . ?
O5 Na3 O2 92.55(4) 1_655 . ?
O2 Na3 O2 180.0 3_766 . ?
O5 Na3 O3 81.85(4) 3_666 2_745 ?
O5 Na3 O3 98.15(4) 1_655 2_745 ?
O2 Na3 O3 77.15(4) 3_766 2_745 ?
O2 Na3 O3 102.85(4) . 2_745 ?
O5 Na3 O3 98.15(4) 3_666 4_576 ?
O5 Na3 O3 81.85(4) 1_655 4_576 ?
O2 Na3 O3 102.85(4) 3_766 4_576 ?
O2 Na3 O3 77.15(4) . 4_576 ?
O3 Na3 O3 180.00(4) 2_745 4_576 ?
O5 Na3 Na4 109.55(3) 3_666 2_746 ?
O5 Na3 Na4 70.45(3) 1_655 2_746 ?
O2 Na3 Na4 41.89(3) 3_766 2_746 ?
O2 Na3 Na4 138.11(3) . 2_746 ?
O3 Na3 Na4 46.11(3) 2_745 2_746 ?
O3 Na3 Na4 133.89(3) 4_576 2_746 ?
O5 Na3 Na4 70.45(3) 3_666 4_575 ?
O5 Na3 Na4 109.55(3) 1_655 4_575 ?
O2 Na3 Na4 138.11(3) 3_766 4_575 ?
O2 Na3 Na4 41.89(3) . 4_575 ?
O3 Na3 Na4 133.89(3) 2_745 4_575 ?
O3 Na3 Na4 46.11(3) 4_576 4_575 ?
Na4 Na3 Na4 180.000(19) 2_746 4_575 ?
O5 Na3 Na2 106.10(3) 3_666 1_655 ?
O5 Na3 Na2 73.90(3) 1_655 1_655 ?
O2 Na3 Na2 103.05(3) 3_766 1_655 ?
O2 Na3 Na2 76.95(3) . 1_655 ?
O3 Na3 Na2 36.63(2) 2_745 1_655 ?
O3 Na3 Na2 143.37(2) 4_576 1_655 ?
Na4 Na3 Na2 61.768(15) 2_746 1_655 ?
Na4 Na3 Na2 118.232(15) 4_575 1_655 ?
O5 Na3 Na2 73.90(3) 3_666 3_666 ?
O5 Na3 Na2 106.10(3) 1_655 3_666 ?
O2 Na3 Na2 76.95(3) 3_766 3_666 ?
O2 Na3 Na2 103.05(3) . 3_666 ?
O3 Na3 Na2 143.37(2) 2_745 3_666 ?
O3 Na3 Na2 36.63(2) 4_576 3_666 ?
Na4 Na3 Na2 118.232(15) 2_746 3_666 ?
Na4 Na3 Na2 61.768(15) 4_575 3_666 ?
Na2 Na3 Na2 180.0 1_655 3_666 ?
O6 Na4 O2 171.98(6) 4_576 4_576 ?
O6 Na4 O8 80.88(4) 4_576 . ?
O2 Na4 O8 97.75(4) 4_576 . ?
O6 Na4 O3 103.23(4) 4_576 1_556 ?
O2 Na4 O3 78.71(4) 4_576 1_556 ?
O8 Na4 O3 174.40(4) . 1_556 ?
O6 Na4 O4 102.35(4) 4_576 1_556 ?
O2 Na4 O4 85.25(4) 4_576 1_556 ?
O8 Na4 O4 119.32(4) . 1_556 ?
O3 Na4 O4 56.36(3) 1_556 1_556 ?
O6 Na4 O7 81.95(4) 4_576 2_656 ?
O2 Na4 O7 90.08(4) 4_576 2_656 ?
O8 Na4 O7 73.09(4) . 2_656 ?
O3 Na4 O7 111.04(4) 1_556 2_656 ?
O4 Na4 O7 167.20(4) 1_556 2_656 ?
O6 Na4 O7 85.65(4) 4_576 . ?
O2 Na4 O7 99.96(4) 4_576 . ?
O8 Na4 O7 53.76(3) . . ?
O3 Na4 O7 122.27(4) 1_556 . ?
O4 Na4 O7 65.97(4) 1_556 . ?
O7 Na4 O7 126.69(2) 2_656 . ?
O6 Na4 S1 103.84(3) 4_576 1_556 ?
O2 Na4 S1 81.61(3) 4_576 1_556 ?
O8 Na4 S1 147.40(4) . 1_556 ?
O3 Na4 S1 28.25(2) 1_556 1_556 ?
O4 Na4 S1 28.13(2) 1_556 1_556 ?
O7 Na4 S1 139.28(3) 2_656 1_556 ?
O7 Na4 S1 94.03(3) . 1_556 ?
O6 Na4 S2 81.97(3) 4_576 . ?
O2 Na4 S2 100.32(3) 4_576 . ?
O8 Na4 S2 26.21(3) . . ?
O3 Na4 S2 149.73(4) 1_556 . ?
O4 Na4 S2 93.36(3) 1_556 . ?
O7 Na4 S2 99.19(3) 2_656 . ?
O7 Na4 S2 27.56(2) . . ?
S1 Na4 S2 121.49(3) 1_556 . ?
O6 Na4 S2 85.14(4) 4_576 2_656 ?
O2 Na4 S2 87.28(4) 4_576 2_656 ?
O8 Na4 S2 98.84(3) . 2_656 ?
O3 Na4 S2 85.39(3) 1_556 2_656 ?
O4 Na4 S2 141.75(3) 1_556 2_656 ?
O7 Na4 S2 25.77(3) 2_656 2_656 ?
O7 Na4 S2 152.21(3) . 2_656 ?
S1 Na4 S2 113.62(2) 1_556 2_656 ?
S2 Na4 S2 124.89(2) . 2_656 ?
O6 Na4 Na2 46.55(3) 4_576 4_576 ?
O2 Na4 Na2 127.26(4) 4_576 4_576 ?
O8 Na4 Na2 48.23(3) . 4_576 ?
O3 Na4 Na2 137.35(3) 1_556 4_576 ?
O4 Na4 Na2 143.21(3) 1_556 4_576 ?
O7 Na4 Na2 46.79(3) 2_656 4_576 ?
O7 Na4 Na2 89.15(3) . 4_576 ?
S1 Na4 Na2 149.94(2) 1_556 4_576 ?
S2 Na4 Na2 66.776(17) . 4_576 ?
S2 Na4 Na2 65.718(17) 2_656 4_576 ?
O6 Na4 Na3 132.88(4) 4_576 2_756 ?
O2 Na4 Na3 43.80(3) 4_576 2_756 ?
O8 Na4 Na3 133.15(3) . 2_756 ?
O3 Na4 Na3 46.12(3) 1_556 2_756 ?
O4 Na4 Na3 88.10(3) 1_556 2_756 ?
O7 Na4 Na3 80.32(3) 2_656 2_756 ?
O7 Na4 Na3 138.70(3) . 2_756 ?
S1 Na4 Na3 66.168(14) 1_556 2_756 ?
S2 Na4 Na3 143.891(19) . 2_756 ?
S2 Na4 Na3 61.542(14) 2_656 2_756 ?
Na2 Na4 Na3 126.49(2) 4_576 2_756 ?
S1 O1 Na2 149.11(7) . 1_655 ?
S1 O2 Na4 130.30(7) . 4_575 ?
S1 O2 Na3 134.90(7) . . ?
Na4 O2 Na3 94.31(4) 4_575 . ?
S1 O3 Na2 126.12(6) . 2_655 ?
S1 O3 Na4 97.07(5) . 1_554 ?
Na2 O3 Na4 101.38(4) 2_655 1_554 ?
S1 O3 Na3 127.25(6) . 2_755 ?
Na2 O3 Na3 103.79(4) 2_655 2_755 ?
Na4 O3 Na3 87.77(4) 1_554 2_755 ?
S1 O4 Na2 138.77(7) . 3_665 ?
S1 O4 Na1 127.17(6) . . ?
Na2 O4 Na1 89.33(4) 3_665 . ?
S1 O4 Na4 96.92(6) . 1_554 ?
Na2 O4 Na4 95.28(4) 3_665 1_554 ?
Na1 O4 Na4 98.61(4) . 1_554 ?
S2 O5 Na3 136.80(6) . 1_455 ?
S2 O6 Na4 127.14(7) . 4_575 ?
S2 O6 Na2 142.64(7) . . ?
Na4 O6 Na2 89.49(4) 4_575 . ?
S2 O7 Na2 130.89(6) . 3_666 ?
S2 O7 Na4 103.58(6) . 2_646 ?
Na2 O7 Na4 82.76(4) 3_666 2_646 ?
S2 O7 Na1 145.05(6) . 1_556 ?
Na2 O7 Na1 83.29(3) 3_666 1_556 ?
Na4 O7 Na1 85.69(4) 2_646 1_556 ?
S2 O7 Na4 88.33(5) . . ?
Na2 O7 Na4 86.76(4) 3_666 . ?
Na4 O7 Na4 167.57(5) 2_646 . ?
Na1 O7 Na4 86.47(4) 1_556 . ?
S2 O8 Na1 135.03(6) . 2_655 ?
S2 O8 Na4 107.54(6) . . ?
Na1 O8 Na4 98.55(4) 2_655 . ?
S2 O8 Na2 127.37(6) . 4_576 ?
Na1 O8 Na2 89.54(4) 2_655 4_576 ?
Na4 O8 Na2 86.24(4) . 4_576 ?

loop_
_geom_bond_atom_site_label_1
_geom_bond_atom_site_label_2
_geom_bond_distance
_geom_bond_site_symmetry_2
_geom_bond_publ_flag
S1 O2 1.4482(11) . ?
S1 O4 1.4601(10) . ?
S1 O3 1.4661(11) . ?
S1 O1 1.5199(10) . ?
S1 Na4 3.0742(7) 1_554 ?
S2 O6 1.4563(11) . ?
S2 O7 1.4606(11) . ?
S2 O8 1.4620(10) . ?
S2 O5 1.4965(11) . ?
S2 Na4 3.1560(7) . ?
S2 Na4 3.2660(9) 2_646 ?
Na1 O8 2.2992(10) 2_645 ?
Na1 O8 2.2992(10) 4_575 ?
Na1 O4 2.4098(11) 3_665 ?
Na1 O4 2.4097(11) . ?
Na1 O7 2.6294(11) 1_554 ?
Na1 O7 2.6294(11) 3_666 ?
Na1 Na2 3.3820(7) 3_665 ?
Na1 Na2 3.3820(7) . ?
Na1 Na4 3.5549(7) 2_645 ?
Na1 Na4 3.5549(7) 4_575 ?
Na1 Na4 3.7502(8) 3_666 ?
Na1 Na4 3.7502(8) 1_554 ?
Na2 O3 2.3669(12) 2_645 ?
Na2 O1 2.3723(12) 1_455 ?
Na2 O4 2.4013(12) 3_665 ?
Na2 O6 2.4269(12) . ?
Na2 O7 2.4562(12) 3_666 ?
Na2 O8 2.4987(12) 4_575 ?
Na2 Na4 3.3430(9) 4_575 ?
Na2 Na4 3.6488(10) 3_666 ?
Na2 Na4 3.7885(9) 2_646 ?
Na2 Na3 3.8530(7) 1_455 ?
Na3 O5 2.2244(11) 3_666 ?
Na3 O5 2.2244(11) 1_655 ?
Na3 O2 2.4327(11) 3_766 ?
Na3 O2 2.4327(11) . ?
Na3 O3 2.5280(11) 2_745 ?
Na3 O3 2.5280(11) 4_576 ?
Na3 Na4 3.5047(8) 2_746 ?
Na3 Na4 3.5047(8) 4_575 ?
Na3 Na2 3.8530(7) 1_655 ?
Na3 Na2 3.8530(7) 3_666 ?
Na4 O6 2.3210(13) 4_576 ?
Na4 O2 2.3467(12) 4_576 ?
Na4 O8 2.3909(12) . ?
Na4 O3 2.5277(12) 1_556 ?
Na4 O4 2.5353(13) 1_556 ?
Na4 O7 2.5982(14) 2_656 ?
Na4 O7 2.8406(14) . ?
Na4 S1 3.0742(7) 1_556 ?
Na4 S2 3.2660(9) 2_656 ?
Na4 Na2 3.3430(9) 4_576 ?
Na4 Na3 3.5047(8) 2_756 ?
O1 Na2 2.3723(12) 1_655 ?
O2 Na4 2.3467(12) 4_575 ?
O3 Na2 2.3669(12) 2_655 ?
O3 Na4 2.5277(12) 1_554 ?
O3 Na3 2.5280(11) 2_755 ?
O4 Na2 2.4013(12) 3_665 ?
O4 Na4 2.5353(13) 1_554 ?
O5 Na3 2.2244(11) 1_455 ?
O6 Na4 2.3210(13) 4_575 ?
O7 Na2 2.4562(12) 3_666 ?
O7 Na4 2.5982(14) 2_646 ?
O7 Na1 2.6294(11) 1_556 ?
O8 Na1 2.2992(10) 2_655 ?
O8 Na2 2.4987(12) 4_576 ?

loop_
_geom_hbond_atom_site_label_D
_geom_hbond_atom_site_label_H
_geom_hbond_atom_site_label_A
_geom_hbond_distance_DH
_geom_hbond_distance_HA
_geom_hbond_distance_DA
_geom_hbond_angle_DHA
_geom_hbond_site_symmetry_A
_geom_hbond_publ_flag
O1 H1 O5 1.20(2) 1.23(2) 2.4316(16) 179.4(13) 4_675 yes
